data_4311507
loop_
_publ_author_name
'Juan P. Garc\'ia-Ter\'an'
'Oscar Castillo'
'Antonio Luque'
'Urko Garc\'ia-Couceiro'
'Pascual Rom\'an'
'Francesc Lloret'

_publ_contact_author
;
 Oscar Castillo. Departamento de Quimica Inorganica. Facultad de Ciencias
 Universidad del Pais Vasco,  Apdo. 644, E-48080 Bilbao, Spain
;
_publ_contact_author_email qipcacao@lg.ehu.es
_publ_contact_author_fax '+34-944 648 500'
_publ_contact_author_phone '+34-946 015 991'
_publ_section_title
;
 One-Dimensional Oxalato-Bridged Cu(II), Co(II), and Zn(II) Complexes with
 Purine and Adenine as Terminal Ligands
;
_journal_name_full 'Inorganic Chemistry'
_journal_page_first 5761
_journal_page_last 5770
_journal_paper_doi 10.1021/ic049569h
_journal_volume 43
_journal_year 2004
_chemical_compound_source 'synthesis as described'
_chemical_formula_moiety 'C7 H6 Co1 N4 O5'
_chemical_formula_structural 'C7 H6 Co1 N4 O5'
_chemical_formula_sum 'C7 H6 Co N4 O5'
_chemical_formula_weight 285.09
_chemical_name_systematic
;
catena-[aqua(mu-oxalato)purinecobalt(II)]
;
_space_group_IT_number 14
_symmetry_cell_setting monoclinic
_symmetry_Int_Tables_number 14
_symmetry_space_group_name_Hall '-P 2yab'
_symmetry_space_group_name_H-M 'P 1 21/a 1'
_atom_sites_solution_hydrogens difmap
_atom_sites_solution_primary direct
_atom_sites_solution_secondary difmap
_audit_creation_method SHELXL
_cell_angle_alpha 90
_cell_angle_beta 105.956(6)
_cell_angle_gamma 90
_cell_formula_units_Z 4
_cell_length_a 6.9489(4)
_cell_length_b 16.1481(11)
_cell_length_c 8.3511(5)
_cell_measurement_reflns_used 7447
_cell_measurement_temperature 293(2)
_cell_measurement_theta_max 31.58
_cell_measurement_theta_min 3.3
_cell_measurement_wavelength 0.71073
_cell_volume 900.99(10)
_computing_molecular_graphics 'Ortep-3 for WindO5Ws (Farrugia, 1997)'
_computing_publication_material 'WinGX publication routines (Farrugia, 1999)'
_computing_structure_refinement 'SHELXL-97 (Sheldrick, 1997)'
_diffrn_ambient_temperature 293(2)
_diffrn_detector_area_resol_mean '1024 \\times 1024 with blocks 2\\times 2'
_diffrn_measured_fraction_theta_full 0.998
_diffrn_measured_fraction_theta_max 0.998
_diffrn_measurement_device_type Xcalibur
_diffrn_measurement_method \w
_diffrn_radiation_monochromator graphite
_diffrn_radiation_probe x-ray
_diffrn_radiation_source 'fine-focus sealed tube'
_diffrn_radiation_type MoK\a
_diffrn_radiation_wavelength 0.71073
_diffrn_reflns_av_R_equivalents 0.0243
_diffrn_reflns_av_sigmaI/netI 0.0162
_diffrn_reflns_limit_h_max 9
_diffrn_reflns_limit_h_min -9
_diffrn_reflns_limit_k_max 22
_diffrn_reflns_limit_k_min -21
_diffrn_reflns_limit_l_max 11
_diffrn_reflns_limit_l_min -11
_diffrn_reflns_number 7125
_diffrn_reflns_theta_full 29.99
_diffrn_reflns_theta_max 29.99
_diffrn_reflns_theta_min 3.3
_diffrn_standards_decay_% 0
_diffrn_standards_interval_count 0
_diffrn_standards_interval_time 0
_diffrn_standards_number 0
_exptl_absorpt_coefficient_mu 1.925
_exptl_absorpt_correction_type none
_exptl_crystal_colour red
_exptl_crystal_density_diffrn 2.102
_exptl_crystal_density_meas 2.09(1)
_exptl_crystal_density_method 'flotation in a mixture of carbon tetrachloride and bromoform'
_exptl_crystal_description polyhedric
_exptl_crystal_F_000 572
_exptl_crystal_size_max 0.20
_exptl_crystal_size_mid 0.20
_exptl_crystal_size_min 0.15
_refine_diff_density_max 0.451
_refine_diff_density_min -0.388
_refine_diff_density_rms 0.096
_refine_ls_extinction_coef 0.026(2)
_refine_ls_extinction_expression Fc^*^=kFc[1+0.001xFc^2^\l^3^/sin(2\q)]^-1/4^
_refine_ls_extinction_method SHELXL
_refine_ls_goodness_of_fit_ref 1.151
_refine_ls_hydrogen_treatment mixed
_refine_ls_matrix_type full
_refine_ls_number_parameters 155
_refine_ls_number_reflns 2614
_refine_ls_number_restraints 0
_refine_ls_restrained_S_all 1.151
_refine_ls_R_factor_all 0.0360
_refine_ls_R_factor_gt 0.0353
_refine_ls_shift/su_max 0.001
_refine_ls_shift/su_mean 0.000
_refine_ls_structure_factor_coef Fsqd
_refine_ls_weighting_details 'calc w=1/[\s^2^(Fo^2^)+(0.0380P)^2^+0.9690P] where P=(Fo^2^+2Fc^2^)/3'
_refine_ls_weighting_scheme calc
_refine_ls_wR_factor_gt 0.0871
_refine_ls_wR_factor_ref 0.0876
_reflns_number_gt 2562
_reflns_number_total 2614
_reflns_threshold_expression >2sigma(I)
_cod_data_source_file ic049569h_2.cif
_cod_data_source_block compound2
_cod_original_cell_volume 901.0(1)
_cod_original_sg_symbol_H-M 'P 21/a'
_cod_database_code 4311507

loop_
_symmetry_equiv_pos_as_xyz
'x, y, z'
'-x+1/2, y+1/2, -z'
'-x, -y, -z'
'x-1/2, -y-1/2, z'

loop_
_atom_site_label
_atom_site_type_symbol
_atom_site_fract_x
_atom_site_fract_y
_atom_site_fract_z
_atom_site_U_iso_or_equiv
_atom_site_adp_type
_atom_site_occupancy
_atom_site_symmetry_multiplicity
_atom_site_calc_flag
_atom_site_refinement_flags
_atom_site_disorder_assembly
_atom_site_disorder_group
Co1 Co 0.67450(4) 0.07659(2) 0.79261(3) 0.01993(11) Uani 1 1 d . . .
C9 C 0.6021(3) -0.0007(1) 0.4796(2) 0.0186(3) Uani 1 1 d . . .
O1 O 0.7512(2) 0.0263(1) 0.5867(2) 0.0244(3) Uani 1 1 d . . .
O2 O 0.3973(2) 0.0296(1) 0.6612(2) 0.0222(3) Uani 1 1 d . . .
C10 C 0.9368(3) -0.0398(1) 1.0004(2) 0.0197(3) Uani 1 1 d . . .
O3 O 0.7540(2) -0.0354(1) 0.9270(2) 0.0258(3) Uani 1 1 d . . .
O4 O 0.9720(2) 0.1019(1) 0.9263(2) 0.0257(3) Uani 1 1 d . . .
O5W O 0.5550(2) 0.1220(1) 0.9819(2) 0.0267(3) Uani 1 1 d . . .
H1W H 0.6294 0.1446 1.0524 0.050 Uiso 1 1 d . . .
H2W H 0.4828 0.0923 1.0217 0.050 Uiso 1 1 d . . .
N1 N 0.3215(3) 0.2996(1) 0.2428(2) 0.0301(4) Uani 1 1 d . . .
C2 C 0.3274(3) 0.2167(1) 0.2621(3) 0.0277(4) Uani 1 1 d . . .
H2 H 0.2557 0.1859 0.1711 0.033 Uiso 1 1 calc R . .
N3 N 0.4238(3) 0.1738(1) 0.3960(2) 0.0252(3) Uani 1 1 d . . .
C4 C 0.5249(3) 0.2213(1) 0.5220(2) 0.0202(3) Uani 1 1 d . . .
C5 C 0.5320(3) 0.3076(1) 0.5127(2) 0.0233(4) Uani 1 1 d . . .
C6 C 0.4252(3) 0.3465(1) 0.3679(3) 0.0302(4) Uani 1 1 d . . .
H6 H 0.4259 0.4038 0.3582 0.036 Uiso 1 1 calc R . .
N7 N 0.6516(3) 0.3332(1) 0.6640(2) 0.0270(4) Uani 1 1 d . . .
H7 H 0.6834 0.3834 0.6941 0.032 Uiso 1 1 calc R . .
C8 C 0.7093(3) 0.2649(1) 0.7560(3) 0.0259(4) Uani 1 1 d . . .
H8 H 0.7926 0.2662 0.8643 0.031 Uiso 1 1 calc R . .
N9 N 0.6360(2) 0.1951(1) 0.6776(2) 0.0219(3) Uani 1 1 d . . .

loop_
_atom_site_aniso_label
_atom_site_aniso_U_11
_atom_site_aniso_U_22
_atom_site_aniso_U_33
_atom_site_aniso_U_23
_atom_site_aniso_U_13
_atom_site_aniso_U_12
Co1 0.0210(2) 0.0191(2) 0.0170(1) -0.0000(1) 0.0001(1) -0.0000(1)
C9 0.020(1) 0.015(1) 0.020(1) -0.000(1) 0.004(1) 0.002(1)
O1 0.020(1) 0.029(1) 0.023(1) -0.005(1) 0.003(1) -0.002(1)
O2 0.022(1) 0.024(1) 0.020(1) -0.004(1) 0.004(1) 0.001(1)
C10 0.022(1) 0.019(1) 0.017(1) -0.000(1) 0.002(1) -0.003(1)
O3 0.021(1) 0.022(1) 0.030(1) 0.005(1) -0.001(1) -0.003(1)
O4 0.024(1) 0.022(1) 0.027(1) 0.006(1) -0.001(1) -0.002(1)
O5W 0.030(1) 0.029(1) 0.021(1) -0.005(1) 0.008(1) -0.005(1)
N1 0.031(1) 0.034(1) 0.026(1) 0.009(1) 0.008(1) 0.007(1)
C2 0.025(1) 0.033(1) 0.025(1) -0.000(1) 0.005(1) 0.000(1)
N3 0.028(1) 0.022(1) 0.024(1) -0.000(1) 0.005(5) -0.003(1)
C4 0.020(1) 0.020(1) 0.021(1) 0.002(1) 0.007(1) 0.000(1)
C5 0.024(1) 0.021(1) 0.027(1) 0.000(1) 0.011(1) -0.001(1)
C6 0.036(1) 0.024(1) 0.034(1) 0.007(1) 0.015(1) 0.004(1)
N7 0.033(1) 0.019(1) 0.030(1) -0.004(1) 0.011(1) -0.006(1)
C8 0.026(1) 0.027(1) 0.025(1) -0.002(1) 0.007(1) -0.004(1)
N9 0.023(1) 0.021(1) 0.021(1) 0.002(1) 0.004(1) -0.001(1)

loop_
_atom_type_symbol
_atom_type_description
_atom_type_scat_dispersion_real
_atom_type_scat_dispersion_imag
_atom_type_scat_source
C C 0.0033 0.0016 'International Tables Vol C Tables 4.2.6.8 and 6.1.1.4'
H H 0 0 'International Tables Vol C Tables 4.2.6.8 and 6.1.1.4'
N N 0.0061 0.0033 'International Tables Vol C Tables 4.2.6.8 and 6.1.1.4'
O O 0.0106 0.006 'International Tables Vol C Tables 4.2.6.8 and 6.1.1.4'
Co Co 0.3494 0.9721 'International Tables Vol C Tables 4.2.6.8 and 6.1.1.4'

loop_
_geom_angle_atom_site_label_1
_geom_angle_atom_site_label_2
_geom_angle_atom_site_label_3
_geom_angle
_geom_angle_site_symmetry_1
_geom_angle_site_symmetry_3
_geom_angle_publ_flag
O2 Co1 O1 80.40(5) . . ?
O2 Co1 O4 169.65(6) . . ?
O1 Co1 O4 94.36(6) . . ?
O2 Co1 O5W 91.38(6) . . ?
O1 Co1 O5W 171.76(6) . . ?
O4 Co1 O5W 93.84(6) . . ?
O2 Co1 O3 92.10(6) . . ?
O1 Co1 O3 90.89(6) . . ?
O4 Co1 O3 78.99(5) . . ?
O5W Co1 O3 89.93(6) . . ?
O2 Co1 N9 96.15(6) . . ?
O1 Co1 N9 90.40(6) . . ?
O4 Co1 N9 92.79(6) . . ?
O5W Co1 N9 89.97(6) . . ?
O3 Co1 N9 171.75(6) . . ?
O1 C9 O2 125.6(2) . 3_656 ?
O1 C9 C9 117.9(2) . 3_656 ?
O2 C9 C9 116.6(2) 3_656 3_656 ?
C9 O1 Co1 112.1(1) . . ?
C9 O2 Co1 112.7(1) 3_656 . ?
O4 C10 O3 126.4(2) 3_757 . ?
O4 C10 C10 116.9(2) 3_757 3_757 ?
O3 C10 C10 116.7(2) . 3_757 ?
C10 O3 Co1 112.9(1) . . ?
C10 O4 Co1 113.3(1) 3_757 . ?
Co1 O5W H1W 115.0 . . ?
Co1 O5W H2W 120.5 . . ?
H1W O5W H2W 108.9 . . ?
C6 N1 C2 118.7(2) . . ?
N3 C2 N1 127.5(2) . . ?
N3 C2 H2 116.2 . . ?
N1 C2 H2 116.2 . . ?
C2 N3 C4 113.5(2) . . ?
N3 C4 N9 127.0(2) . . ?
N3 C4 C5 123.2(2) . . ?
N9 C4 C5 109.8(2) . . ?
N7 C5 C6 135.5(2) . . ?
N7 C5 C4 105.7(2) . . ?
C6 C5 C4 118.8(2) . . ?
N1 C6 C5 118.3(2) . . ?
N1 C6 H6 120.9 . . ?
C5 C6 H6 120.9 . . ?
C8 N7 C5 106.9(2) . . ?
C8 N7 H7 126.5 . . ?
C5 N7 H7 126.5 . . ?
N9 C8 N7 113.6(2) . . ?
N9 C8 H8 123.2 . . ?
N7 C8 H8 123.2 . . ?
C8 N9 C4 104.0(2) . . ?
C8 N9 Co1 123.8(1) . . ?
C4 N9 Co1 132.0(1) . . ?

loop_
_geom_bond_atom_site_label_1
_geom_bond_atom_site_label_2
_geom_bond_distance
_geom_bond_site_symmetry_2
_geom_bond_publ_flag
Co1 O2 2.081(1) . ?
Co1 O1 2.098(1) . ?
Co1 O4 2.102(2) . ?
Co1 O5W 2.109(2) . ?
Co1 O3 2.121(1) . ?
Co1 N9 2.124(2) . ?
C9 O1 1.246(2) . ?
C9 O2 1.266(2) 3_656 ?
C9 C9 1.549(4) 3_656 ?
O2 C9 1.266(2) 3_656 ?
C10 O4 1.252(2) 3_757 ?
C10 O3 1.251(2) . ?
C10 C10 1.557(4) 3_757 ?
O4 C10 1.252(2) 3_757 ?
O5W H1W 0.76 . ?
O5W H2W 0.83 . ?
N1 C6 1.330(3) . ?
N1 C2 1.348(3) . ?
C2 N3 1.330(3) . ?
C2 H2 0.93 . ?
N3 C4 1.335(2) . ?
C4 N9 1.383(2) . ?
C4 C5 1.398(3) . ?
C5 N7 1.371(3) . ?
C5 C6 1.383(3) . ?
C6 H6 0.93 . ?
N7 C8 1.340(3) . ?
N7 H7 0.86 . ?
C8 N9 1.333(3) . ?
C8 H8 0.93 . ?

loop_
_geom_hbond_atom_site_label_D
_geom_hbond_atom_site_label_H
_geom_hbond_atom_site_label_A
_geom_hbond_distance_DH
_geom_hbond_distance_HA
_geom_hbond_distance_DA
_geom_hbond_angle_DHA
_geom_hbond_site_symmetry_A
O5W H1W N1 0.76 1.99 2.750(2) 177.8 4_666
O5W H2W O3 0.83 2.03 2.836(2) 164.5 3_657
N7 H7 O2 0.86 2.12 2.802(2) 136.1 4_665
